data_4101433
loop_
_publ_author_name
'Zhu, Hongping'
'Oswald, Rainer B'
'Fan, Hongjun'
'Roesky, Herbert W'
'Ma, Qingjun'
'Yang, Zhi'
'Schmidt, Hans-Georg'
'Noltemeyer, Mathias'
'Starke, Kerstin'
'Hosmane, Narayan S'

_publ_section_title
;
 Aluminacyclopropene: syntheses, characterization, and reactivity
 toward terminal alkynes.
;
_journal_issue 15
_journal_name_full 'Journal of the American Chemical Society'
_journal_page_first 5100
_journal_page_last 5108
_journal_paper_doi 10.1021/ja057731p
_journal_volume 128
_journal_year 2006
_chemical_formula_sum 'C45 H53 Al N2'
_chemical_formula_weight 648.87
_chemical_name_systematic
; 
 ? 
;
_space_group_IT_number 14
_symmetry_cell_setting monoclinic
_symmetry_space_group_name_Hall '-P 2yn'
_symmetry_space_group_name_H-M 'P 1 21/n 1'
_atom_sites_solution_hydrogens geom
_atom_sites_solution_primary direct
_atom_sites_solution_secondary difmap
_audit_creation_method SHELXL-97
_cell_angle_alpha 90.00
_cell_angle_beta 98.39(3)
_cell_angle_gamma 90.00
_cell_formula_units_Z 4
_cell_length_a 15.768(3)
_cell_length_b 12.973(3)
_cell_length_c 18.678(4)
_cell_measurement_reflns_used 5164
_cell_measurement_temperature 100(2)
_cell_measurement_theta_max 60.33
_cell_measurement_theta_min 3.43
_cell_volume 3779.8(14)
_computing_cell_refinement 'Siemens SAINT (V6.31a,Siemens 2002)'
_computing_data_collection 'Proteum (Version 1.35)'
_computing_data_reduction 'Siemens SAINT (V6.31a,Siemens 2002)'
_computing_molecular_graphics 'Bruker AXS SHELXTL (V5.10)'
_computing_publication_material 'SHELXL-97 (Sheldrick, 1997)'
_computing_structure_refinement 'SHELXL-97 (Sheldrick, 1997)'
_computing_structure_solution 'SHELXS-97 (Sheldrick, 1990)'
_diffrn_ambient_temperature 100(2)
_diffrn_detector_area_resol_mean '5.602 pixels/mm'
_diffrn_measured_fraction_theta_full 0.981
_diffrn_measured_fraction_theta_max 0.981
_diffrn_measurement_device_type 'BRUKER three cycle diffractometer'
_diffrn_measurement_method 'omega scans'
_diffrn_radiation_monochromator mirrors
_diffrn_radiation_source 'AXS-BRUKER rotating anode'
_diffrn_radiation_type CuK\a
_diffrn_radiation_wavelength 1.54178
_diffrn_reflns_av_R_equivalents 0.0288
_diffrn_reflns_av_sigmaI/netI 0.0257
_diffrn_reflns_limit_h_max 17
_diffrn_reflns_limit_h_min -17
_diffrn_reflns_limit_k_max 14
_diffrn_reflns_limit_k_min -14
_diffrn_reflns_limit_l_max 21
_diffrn_reflns_limit_l_min -21
_diffrn_reflns_number 17868
_diffrn_reflns_theta_full 60.33
_diffrn_reflns_theta_max 60.33
_diffrn_reflns_theta_min 3.43
_diffrn_standards_decay_% 0
_diffrn_standards_interval_count 0
_diffrn_standards_interval_time 0
_diffrn_standards_number 0
_exptl_absorpt_coefficient_mu 0.703
_exptl_crystal_colour colorless
_exptl_crystal_density_diffrn 1.140
_exptl_crystal_density_meas ?
_exptl_crystal_density_method 'not measured'
_exptl_crystal_description block
_exptl_crystal_F_000 1400
_exptl_crystal_size_max 0.1
_exptl_crystal_size_mid 0.1
_exptl_crystal_size_min 0.1
_refine_diff_density_max 0.236
_refine_diff_density_min -0.242
_refine_diff_density_rms 0.032
_refine_ls_extinction_coef 0.00041(7)
_refine_ls_extinction_expression Fc^*^=kFc[1+0.001xFc^2^\l^3^/sin(2\q)]^-1/4^
_refine_ls_extinction_method SHELXL
_refine_ls_goodness_of_fit_ref 1.016
_refine_ls_hydrogen_treatment mixed
_refine_ls_matrix_type full
_refine_ls_number_parameters 447
_refine_ls_number_reflns 5560
_refine_ls_number_restraints 1
_refine_ls_restrained_S_all 1.016
_refine_ls_R_factor_all 0.0415
_refine_ls_R_factor_gt 0.0328
_refine_ls_shift/su_max 0.001
_refine_ls_shift/su_mean 0.000
_refine_ls_structure_factor_coef Fsqd
_refine_ls_weighting_details 'calc w=1/[\s^2^(Fo^2^)+(0.0330P)^2^+1.8149P] where P=(Fo^2^+2Fc^2^)/3'
_refine_ls_weighting_scheme calc
_refine_ls_wR_factor_gt 0.0766
_refine_ls_wR_factor_ref 0.0814
_reflns_number_gt 4745
_reflns_number_total 5560
_reflns_threshold_expression >2sigma(I)
_cod_data_source_file ja057731psi20060220_024151.cif
_cod_data_source_block compound7
_cod_depositor_comments
;
The following automatic conversions were performed:

'_exptl_crystal_density_meas' value 'none' was changed to '?' - the
value is perceived as not measured.

Automatic conversion script
Id: cif_fix_values 3008 2015-01-20 13:52:24Z robertas 
;
_cod_original_sg_symbol_H-M P2(1)/n
_cod_database_code 4101433

loop_
_symmetry_equiv_pos_as_xyz
'x, y, z'
'-x+1/2, y+1/2, -z+1/2'
'-x, -y, -z'
'x-1/2, -y-1/2, z-1/2'

loop_
_atom_site_label
_atom_site_type_symbol
_atom_site_fract_x
_atom_site_fract_y
_atom_site_fract_z
_atom_site_U_iso_or_equiv
_atom_site_adp_type
_atom_site_occupancy
_atom_site_symmetry_multiplicity
_atom_site_calc_flag
_atom_site_refinement_flags
_atom_site_disorder_assembly
_atom_site_disorder_group
Al1 Al 0.78477(3) 0.14189(3) 0.97307(2) 0.01796(12) Uani 1 1 d . . .
N1 N 0.87972(7) 0.23287(9) 0.97649(6) 0.0180(3) Uani 1 1 d . . .
N2 N 0.81615(8) 0.08060(9) 1.06553(6) 0.0197(3) Uani 1 1 d . . .
C1 C 1.03693(10) 0.25211(13) 0.99685(9) 0.0271(4) Uani 1 1 d . . .
H1A H 1.0234 0.3226 0.9802 0.041 Uiso 0.50 1 calc PR A 1
H1B H 1.0645 0.2153 0.9606 0.041 Uiso 0.50 1 calc PR A 1
H1C H 1.0758 0.2541 1.0428 0.041 Uiso 0.50 1 calc PR A 1
H1D H 1.0863 0.2081 1.0138 0.041 Uiso 0.50 1 calc PR A 2
H1E H 1.0415 0.3166 1.0244 0.041 Uiso 0.50 1 calc PR A 2
H1F H 1.0359 0.2673 0.9453 0.041 Uiso 0.50 1 calc PR A 2
C2 C 0.95593(9) 0.19738(11) 1.00747(8) 0.0199(3) Uani 1 1 d . . .
C3 C 0.96400(10) 0.10871(11) 1.05139(8) 0.0210(3) Uani 1 1 d D . .
H3 H 1.0211(9) 0.0840(12) 1.0659(8) 0.025 Uiso 1 1 d D . .
C4 C 0.90003(10) 0.05981(11) 1.08378(8) 0.0209(3) Uani 1 1 d . . .
C5 C 0.92911(11) -0.01807(12) 1.14198(9) 0.0277(4) Uani 1 1 d . . .
H5A H 0.8794 -0.0561 1.1540 0.042 Uiso 0.50 1 calc PR B 1
H5B H 0.9575 0.0175 1.1852 0.042 Uiso 0.50 1 calc PR B 1
H5C H 0.9694 -0.0663 1.1246 0.042 Uiso 0.50 1 calc PR B 1
H5D H 0.9897 -0.0343 1.1416 0.042 Uiso 0.50 1 calc PR B 2
H5E H 0.8948 -0.0810 1.1330 0.042 Uiso 0.50 1 calc PR B 2
H5F H 0.9217 0.0104 1.1893 0.042 Uiso 0.50 1 calc PR B 2
C6 C 0.79703(10) 0.03911(12) 0.89898(8) 0.0229(3) Uani 1 1 d . . .
C7 C 0.79695(11) -0.02862(13) 0.85550(9) 0.0323(4) Uani 1 1 d . . .
H7 H 0.7969 -0.0824 0.8210 0.039 Uiso 1 1 calc R . .
C8 C 0.67447(9) 0.21436(11) 0.95899(8) 0.0195(3) Uani 1 1 d . . .
C9 C 0.63766(9) 0.24109(11) 1.01710(8) 0.0215(3) Uani 1 1 d . . .
H9A H 0.6682 0.2179 1.0618 0.026 Uiso 1 1 calc R . .
C11 C 0.87122(9) 0.33141(11) 0.93894(8) 0.0190(3) Uani 1 1 d . . .
C12 C 0.87834(9) 0.33708(11) 0.86493(8) 0.0210(3) Uani 1 1 d . . .
C13 C 0.86189(10) 0.43169(12) 0.82971(8) 0.0243(4) Uani 1 1 d . . .
H13A H 0.8662 0.4368 0.7796 0.029 Uiso 1 1 calc R . .
C14 C 0.83954(10) 0.51773(12) 0.86614(8) 0.0250(4) Uani 1 1 d . . .
H14A H 0.8281 0.5812 0.8412 0.030 Uiso 1 1 calc R . .
C15 C 0.83391(9) 0.51115(12) 0.93914(8) 0.0228(3) Uani 1 1 d . . .
H15A H 0.8193 0.5710 0.9640 0.027 Uiso 1 1 calc R . .
C16 C 0.84908(9) 0.41888(11) 0.97718(8) 0.0197(3) Uani 1 1 d . . .
C121 C 0.90254(10) 0.24546(12) 0.82124(8) 0.0237(3) Uani 1 1 d . . .
H12D H 0.9132 0.1852 0.8547 0.028 Uiso 1 1 calc R . .
C122 C 0.98546(10) 0.26701(13) 0.78962(9) 0.0302(4) Uani 1 1 d . . .
H12E H 0.9750 0.3214 0.7529 0.045 Uiso 1 1 calc R . .
H12F H 1.0039 0.2040 0.7673 0.045 Uiso 1 1 calc R . .
H12G H 1.0304 0.2894 0.8284 0.045 Uiso 1 1 calc R . .
C123 C 0.82978(11) 0.21659(13) 0.76112(9) 0.0293(4) Uani 1 1 d . . .
H12A H 0.7768 0.2066 0.7819 0.044 Uiso 1 1 calc R . .
H12B H 0.8444 0.1526 0.7378 0.044 Uiso 1 1 calc R . .
H12C H 0.8215 0.2721 0.7252 0.044 Uiso 1 1 calc R . .
C161 C 0.84302(9) 0.41570(12) 1.05767(8) 0.0220(3) Uani 1 1 d . . .
H16A H 0.8348 0.3422 1.0712 0.026 Uiso 1 1 calc R . .
C162 C 0.92636(11) 0.45372(17) 1.10187(9) 0.0412(5) Uani 1 1 d . . .
H16E H 0.9377 0.5246 1.0877 0.062 Uiso 1 1 calc R . .
H16F H 0.9738 0.4091 1.0927 0.062 Uiso 1 1 calc R . .
H16G H 0.9211 0.4518 1.1535 0.062 Uiso 1 1 calc R . .
C163 C 0.76743(11) 0.47728(13) 1.07715(9) 0.0295(4) Uani 1 1 d . . .
H16B H 0.7745 0.5501 1.0654 0.044 Uiso 1 1 calc R . .
H16C H 0.7649 0.4703 1.1290 0.044 Uiso 1 1 calc R . .
H16D H 0.7142 0.4511 1.0495 0.044 Uiso 1 1 calc R . .
C21 C 0.75358(9) 0.04718(11) 1.11096(8) 0.0211(3) Uani 1 1 d . . .
C22 C 0.74756(10) 0.09888(12) 1.17630(8) 0.0228(3) Uani 1 1 d . . .
C23 C 0.67734(10) 0.07665(12) 1.21146(8) 0.0266(4) Uani 1 1 d . . .
H23A H 0.6719 0.1111 1.2554 0.032 Uiso 1 1 calc R . .
C24 C 0.61578(11) 0.00599(13) 1.18402(9) 0.0297(4) Uani 1 1 d . . .
H24A H 0.5671 -0.0052 1.2075 0.036 Uiso 1 1 calc R . .
C25 C 0.62537(11) -0.04843(13) 1.12218(9) 0.0312(4) Uani 1 1 d . . .
H25A H 0.5843 -0.0994 1.1047 0.037 Uiso 1 1 calc R . .
C26 C 0.69447(10) -0.02981(12) 1.08493(8) 0.0268(4) Uani 1 1 d . . .
C221 C 0.81205(11) 0.17844(13) 1.21008(8) 0.0278(4) Uani 1 1 d . . .
H22A H 0.8575 0.1859 1.1782 0.033 Uiso 1 1 calc R . .
C222 C 0.77034(12) 0.28377(13) 1.21628(9) 0.0358(4) Uani 1 1 d . . .
H22E H 0.7419 0.3056 1.1685 0.054 Uiso 1 1 calc R . .
H22F H 0.8144 0.3343 1.2347 0.054 Uiso 1 1 calc R . .
H22G H 0.7279 0.2790 1.2496 0.054 Uiso 1 1 calc R . .
C223 C 0.85518(11) 0.14394(15) 1.28526(9) 0.0359(4) Uani 1 1 d . . .
H22B H 0.8121 0.1396 1.3180 0.054 Uiso 1 1 calc R . .
H22C H 0.8994 0.1940 1.3042 0.054 Uiso 1 1 calc R . .
H22D H 0.8816 0.0761 1.2816 0.054 Uiso 1 1 calc R . .
C261 C 0.70586(12) -0.09756(14) 1.02038(9) 0.0385(5) Uani 1 1 d . . .
H26G H 0.7525 -0.0666 0.9964 0.046 Uiso 1 1 calc R . .
C262 C 0.62551(15) -0.10247(16) 0.96450(10) 0.0518(6) Uani 1 1 d . . .
H26D H 0.5806 -0.1400 0.9847 0.078 Uiso 1 1 calc R . .
H26E H 0.6385 -0.1382 0.9212 0.078 Uiso 1 1 calc R . .
H26F H 0.6057 -0.0324 0.9516 0.078 Uiso 1 1 calc R . .
C263 C 0.73506(13) -0.20537(14) 1.04624(11) 0.0445(5) Uani 1 1 d . . .
H26A H 0.6912 -0.2370 1.0713 0.067 Uiso 1 1 calc R . .
H26B H 0.7891 -0.2004 1.0795 0.067 Uiso 1 1 calc R . .
H26C H 0.7436 -0.2479 1.0045 0.067 Uiso 1 1 calc R . .
C81 C 0.63789(9) 0.24154(11) 0.88301(8) 0.0199(3) Uani 1 1 d . . .
C82 C 0.64625(10) 0.34099(12) 0.85610(8) 0.0240(4) Uani 1 1 d . . .
H82A H 0.6762 0.3919 0.8865 0.029 Uiso 1 1 calc R . .
C83 C 0.61175(10) 0.36643(13) 0.78626(8) 0.0287(4) Uani 1 1 d . . .
H83A H 0.6165 0.4351 0.7696 0.034 Uiso 1 1 calc R . .
C84 C 0.57021(10) 0.29260(14) 0.74020(9) 0.0312(4) Uani 1 1 d . . .
H84A H 0.5465 0.3102 0.6920 0.037 Uiso 1 1 calc R . .
C85 C 0.56371(10) 0.19278(14) 0.76530(9) 0.0297(4) Uani 1 1 d . . .
H85A H 0.5360 0.1414 0.7340 0.036 Uiso 1 1 calc R . .
C86 C 0.59736(10) 0.16742(12) 0.83591(8) 0.0240(4) Uani 1 1 d . . .
H86A H 0.5927 0.0986 0.8524 0.029 Uiso 1 1 calc R . .
C91 C 0.55900(9) 0.29956(11) 1.02461(8) 0.0209(3) Uani 1 1 d . . .
C92 C 0.50053(9) 0.33770(12) 0.96728(8) 0.0230(3) Uani 1 1 d . . .
H92A H 0.5096 0.3249 0.9189 0.028 Uiso 1 1 calc R . .
C93 C 0.42970(10) 0.39377(12) 0.97990(9) 0.0241(4) Uani 1 1 d . . .
H93A H 0.3911 0.4196 0.9401 0.029 Uiso 1 1 calc R . .
C94 C 0.41419(10) 0.41278(12) 1.04934(9) 0.0272(4) Uani 1 1 d . . .
H94A H 0.3652 0.4512 1.0575 0.033 Uiso 1 1 calc R . .
C95 C 0.47042(11) 0.37544(14) 1.10677(9) 0.0344(4) Uani 1 1 d . . .
H95A H 0.4603 0.3882 1.1549 0.041 Uiso 1 1 calc R . .
C96 C 0.54172(11) 0.31919(13) 1.09466(9) 0.0305(4) Uani 1 1 d . . .
H96A H 0.5797 0.2934 1.1348 0.037 Uiso 1 1 calc R . .

loop_
_atom_site_aniso_label
_atom_site_aniso_U_11
_atom_site_aniso_U_22
_atom_site_aniso_U_33
_atom_site_aniso_U_23
_atom_site_aniso_U_13
_atom_site_aniso_U_12
Al1 0.0175(2) 0.0185(2) 0.0176(2) -0.00030(17) 0.00191(18) 0.00000(17)
N1 0.0183(6) 0.0178(6) 0.0178(6) -0.0004(5) 0.0021(5) 0.0011(5)
N2 0.0204(7) 0.0180(6) 0.0207(7) -0.0003(5) 0.0029(5) -0.0007(5)
C1 0.0203(8) 0.0294(9) 0.0314(9) 0.0014(7) 0.0025(7) -0.0009(7)
C2 0.0192(8) 0.0213(8) 0.0190(8) -0.0050(6) 0.0022(6) 0.0018(6)
C3 0.0186(8) 0.0213(8) 0.0219(8) -0.0021(6) -0.0012(7) 0.0038(6)
C4 0.0250(8) 0.0174(8) 0.0196(8) -0.0034(6) 0.0011(7) 0.0024(6)
C5 0.0276(9) 0.0253(9) 0.0297(9) 0.0054(7) 0.0021(7) 0.0043(7)
C6 0.0206(8) 0.0253(9) 0.0230(8) 0.0022(7) 0.0040(7) -0.0015(6)
C7 0.0339(10) 0.0317(10) 0.0332(9) -0.0107(8) 0.0113(8) -0.0049(8)
C8 0.0195(8) 0.0180(8) 0.0208(8) -0.0006(6) 0.0019(7) -0.0028(6)
C9 0.0198(8) 0.0231(8) 0.0205(8) 0.0016(6) -0.0008(7) -0.0003(6)
C11 0.0147(7) 0.0186(8) 0.0232(8) 0.0023(6) 0.0006(6) -0.0010(6)
C12 0.0159(8) 0.0238(8) 0.0229(8) 0.0006(7) 0.0019(6) -0.0015(6)
C13 0.0230(8) 0.0275(9) 0.0221(8) 0.0032(7) 0.0028(7) -0.0016(7)
C14 0.0228(8) 0.0218(8) 0.0300(9) 0.0063(7) 0.0018(7) -0.0005(6)
C15 0.0193(8) 0.0200(8) 0.0290(9) -0.0007(7) 0.0031(7) -0.0001(6)
C16 0.0138(7) 0.0203(8) 0.0242(8) 0.0003(6) 0.0001(6) -0.0009(6)
C121 0.0263(8) 0.0238(8) 0.0218(8) 0.0004(7) 0.0055(7) 0.0008(7)
C122 0.0303(9) 0.0332(10) 0.0288(9) -0.0004(7) 0.0098(8) 0.0020(7)
C123 0.0306(9) 0.0329(9) 0.0247(8) -0.0041(7) 0.0050(7) -0.0002(7)
C161 0.0228(8) 0.0195(8) 0.0237(8) 0.0009(6) 0.0035(7) 0.0020(6)
C162 0.0290(10) 0.0666(13) 0.0265(9) -0.0038(9) -0.0008(8) -0.0020(9)
C163 0.0315(9) 0.0296(9) 0.0283(9) 0.0006(7) 0.0071(7) 0.0073(7)
C21 0.0220(8) 0.0206(8) 0.0206(8) 0.0060(6) 0.0024(7) 0.0016(6)
C22 0.0249(8) 0.0224(8) 0.0206(8) 0.0051(6) 0.0015(7) 0.0022(6)
C23 0.0298(9) 0.0271(9) 0.0231(8) 0.0044(7) 0.0053(7) 0.0034(7)
C24 0.0261(9) 0.0329(9) 0.0311(9) 0.0093(8) 0.0078(7) -0.0006(7)
C25 0.0313(9) 0.0311(9) 0.0304(9) 0.0063(7) 0.0020(8) -0.0087(7)
C26 0.0322(9) 0.0241(8) 0.0240(8) 0.0043(7) 0.0038(7) -0.0050(7)
C221 0.0299(9) 0.0332(9) 0.0206(8) -0.0017(7) 0.0048(7) -0.0055(7)
C222 0.0478(11) 0.0307(9) 0.0283(9) -0.0040(7) 0.0033(8) -0.0076(8)
C223 0.0333(10) 0.0494(11) 0.0239(9) -0.0008(8) 0.0003(8) -0.0041(8)
C261 0.0496(12) 0.0375(10) 0.0309(10) -0.0066(8) 0.0142(9) -0.0221(9)
C262 0.0790(16) 0.0425(12) 0.0315(10) 0.0006(9) 0.0004(10) -0.0250(11)
C263 0.0416(11) 0.0360(11) 0.0584(13) -0.0146(9) 0.0155(10) -0.0096(9)
C81 0.0142(7) 0.0238(8) 0.0223(8) 0.0001(6) 0.0048(6) 0.0027(6)
C82 0.0221(8) 0.0250(9) 0.0257(8) 0.0001(7) 0.0070(7) 0.0020(6)
C83 0.0288(9) 0.0303(9) 0.0283(9) 0.0080(7) 0.0086(8) 0.0054(7)
C84 0.0271(9) 0.0456(11) 0.0206(8) 0.0074(8) 0.0026(7) 0.0072(8)
C85 0.0252(9) 0.0398(10) 0.0233(9) -0.0035(7) 0.0011(7) -0.0021(7)
C86 0.0213(8) 0.0272(9) 0.0234(8) 0.0021(7) 0.0027(7) -0.0005(7)
C91 0.0196(8) 0.0207(8) 0.0229(8) 0.0003(6) 0.0046(7) -0.0013(6)
C92 0.0200(8) 0.0265(9) 0.0227(8) -0.0010(7) 0.0038(7) -0.0012(7)
C93 0.0188(8) 0.0251(8) 0.0273(9) -0.0007(7) 0.0001(7) 0.0001(7)
C94 0.0221(8) 0.0282(9) 0.0324(9) -0.0019(7) 0.0074(7) 0.0037(7)
C95 0.0358(10) 0.0455(11) 0.0239(9) -0.0010(8) 0.0108(8) 0.0107(8)
C96 0.0311(9) 0.0382(10) 0.0220(8) 0.0036(7) 0.0035(7) 0.0087(8)

loop_
_atom_type_symbol
_atom_type_description
_atom_type_scat_dispersion_real
_atom_type_scat_dispersion_imag
_atom_type_scat_source
C C 0.0181 0.0091 'International Tables Vol C Tables 4.2.6.8 and 6.1.1.4'
H H 0.0000 0.0000 'International Tables Vol C Tables 4.2.6.8 and 6.1.1.4'
N N 0.0311 0.0180 'International Tables Vol C Tables 4.2.6.8 and 6.1.1.4'
Al Al 0.2130 0.2455 'International Tables Vol C Tables 4.2.6.8 and 6.1.1.4'

loop_
_geom_angle_atom_site_label_1
_geom_angle_atom_site_label_2
_geom_angle_atom_site_label_3
_geom_angle
N2 Al1 N1 97.47(6)
N2 Al1 C6 108.60(6)
N1 Al1 C6 106.81(6)
N2 Al1 C8 115.52(6)
N1 Al1 C8 112.69(6)
C6 Al1 C8 114.22(7)
C2 N1 C11 121.66(12)
C2 N1 Al1 117.04(10)
C11 N1 Al1 120.85(9)
C4 N2 C21 121.13(12)
C4 N2 Al1 115.51(10)
C21 N2 Al1 123.02(10)
N1 C2 C3 122.19(14)
N1 C2 C1 120.58(13)
C3 C2 C1 117.23(13)
C4 C3 C2 127.72(14)
N2 C4 C3 122.90(13)
N2 C4 C5 120.16(13)
C3 C4 C5 116.93(13)
C7 C6 Al1 173.11(14)
C9 C8 C81 123.50(13)
C9 C8 Al1 119.53(11)
C81 C8 Al1 116.90(10)
C8 C9 C91 132.38(14)
C12 C11 C16 121.12(13)
C12 C11 N1 120.35(13)
C16 C11 N1 118.34(12)
C13 C12 C11 118.21(14)
C13 C12 C121 118.49(13)
C11 C12 C121 123.30(13)
C14 C13 C12 121.41(14)
C13 C14 C15 119.64(14)
C14 C15 C16 121.65(14)
C15 C16 C11 117.96(13)
C15 C16 C161 119.74(13)
C11 C16 C161 122.29(13)
C12 C121 C123 111.41(13)
C12 C121 C122 110.98(13)
C123 C121 C122 110.56(13)
C16 C161 C163 112.73(13)
C16 C161 C162 110.62(13)
C163 C161 C162 110.07(14)
C26 C21 C22 120.92(14)
C26 C21 N2 118.77(13)
C22 C21 N2 119.99(13)
C23 C22 C21 117.86(14)
C23 C22 C221 118.24(14)
C21 C22 C221 123.89(14)
C24 C23 C22 121.72(15)
C23 C24 C25 119.60(15)
C24 C25 C26 121.13(16)
C25 C26 C21 118.50(15)
C25 C26 C261 119.02(15)
C21 C26 C261 122.38(14)
C22 C221 C222 111.67(14)
C22 C221 C223 111.22(14)
C222 C221 C223 109.25(14)
C262 C261 C26 112.62(17)
C262 C261 C263 111.15(15)
C26 C261 C263 110.04(15)
C86 C81 C82 117.93(14)
C86 C81 C8 120.97(13)
C82 C81 C8 121.05(14)
C83 C82 C81 121.09(15)
C82 C83 C84 120.50(16)
C85 C84 C83 119.14(15)
C84 C85 C86 120.41(16)
C85 C86 C81 120.86(15)
C92 C91 C96 117.11(14)
C92 C91 C9 125.30(14)
C96 C91 C9 117.59(14)
C93 C92 C91 121.00(14)
C94 C93 C92 120.94(15)
C95 C94 C93 119.24(15)
C94 C95 C96 120.24(15)
C95 C96 C91 121.46(16)

loop_
_geom_bond_atom_site_label_1
_geom_bond_atom_site_label_2
_geom_bond_distance
Al1 N2 1.9000(13)
Al1 N1 1.9001(13)
Al1 C6 1.9515(17)
Al1 C8 1.9608(16)
N1 C2 1.3371(19)
N1 C11 1.4549(19)
N2 C4 1.3442(19)
N2 C21 1.4580(19)
C1 C2 1.500(2)
C2 C3 1.408(2)
C3 C4 1.401(2)
C4 C5 1.506(2)
C6 C7 1.196(2)
C8 C9 1.349(2)
C8 C81 1.494(2)
C9 C91 1.478(2)
C11 C12 1.405(2)
C11 C16 1.411(2)
C12 C13 1.399(2)
C12 C121 1.522(2)
C13 C14 1.380(2)
C14 C15 1.382(2)
C15 C16 1.395(2)
C16 C161 1.521(2)
C121 C123 1.530(2)
C121 C122 1.537(2)
C161 C163 1.523(2)
C161 C162 1.528(2)
C21 C26 1.404(2)
C21 C22 1.408(2)
C22 C23 1.397(2)
C22 C221 1.520(2)
C23 C24 1.378(2)
C24 C25 1.381(2)
C25 C26 1.397(2)
C26 C261 1.524(2)
C221 C222 1.528(2)
C221 C223 1.535(2)
C261 C262 1.521(3)
C261 C263 1.529(3)
C81 C86 1.394(2)
C81 C82 1.398(2)
C82 C83 1.378(2)
C83 C84 1.386(2)
C84 C85 1.386(2)
C85 C86 1.387(2)
C91 C92 1.398(2)
C91 C96 1.398(2)
C92 C93 1.382(2)
C93 C94 1.377(2)
C94 C95 1.376(2)
C95 C96 1.386(2)
